data_7122382
loop_
_publ_author_name
'Zhang, Qing-Qing'
'Liu, Xiao-Fei'
'Ma, Lin'
'Wei, Yong-Sheng'
'Wang, Zhao-Yang'
'Xu, Hong'
'Zang, Shuang-Quan'

_publ_section_title
;
 Remoulding a MOF's pores by auxiliary ligand introduction for stability
 improvement and highly selective CO<sub>2</sub>-capture.
;
_journal_issue 85
_journal_name_full 'Chemical communications (Cambridge, England)'
_journal_page_first 12029
_journal_page_last 12032
_journal_paper_doi 10.1039/c8cc06593d
_journal_volume 54
_journal_year 2018
_chemical_formula_moiety '0.5(C100.02 H56 Co6 N8 O26)'
_chemical_formula_sum 'C50.01 H28 Co3 N4 O13'
_chemical_formula_weight 1069.67
_chemical_name_systematic Co-pydc-TPB
_space_group_crystal_system hexagonal
_space_group_IT_number 190
_space_group_name_Hall 'P -6c -2c'
_space_group_name_H-M_alt 'P -6 2 c'
_symmetry_space_group_name_Hall 'P -6c -2c'
_symmetry_space_group_name_H-M 'P -6 2 c'
_atom_sites_solution_hydrogens geom
_audit_creation_date 2018-06-25
_audit_creation_method
;
Olex2 1.2-beta
(compiled 2016.07.08 svn.r3312 for OlexSys, GUI svn.r5203)
;
_audit_update_record
;
2018-06-25 deposited with the CCDC.
2018-09-27 downloaded from the CCDC.
;
_cell_angle_alpha 90
_cell_angle_beta 90
_cell_angle_gamma 120
_cell_formula_units_Z 2
_cell_length_a 14.3390(2)
_cell_length_b 14.3390(2)
_cell_length_c 14.3590(3)
_cell_measurement_reflns_used 3907
_cell_measurement_temperature 150.00(10)
_cell_measurement_theta_max 72.3450
_cell_measurement_theta_min 3.5500
_cell_volume 2556.78(7)
_computing_cell_refinement 'CrysAlisPro 1.171.39.7e (Rigaku OD, 2015)'
_computing_data_collection 'CrysAlisPro 1.171.39.7e (Rigaku OD, 2015)'
_computing_data_reduction 'CrysAlisPro 1.171.39.7e (Rigaku OD, 2015)'
_computing_molecular_graphics 'Olex2 (Dolomanov et al., 2009)'
_computing_publication_material 'Olex2 (Dolomanov et al., 2009)'
_computing_structure_refinement 'ShelXL (Sheldrick, 2015)'
_computing_structure_solution 'olex2.solve (Bourhis et al., 2015)'
_diffrn_ambient_environment N~2~
_diffrn_ambient_temperature 150.00(10)
_diffrn_detector 'CCD plate'
_diffrn_measured_fraction_theta_full 0.998
_diffrn_measured_fraction_theta_max 0.990
_diffrn_measurement_details
;
List of Runs (angles in degrees, time in seconds):

  # Type    Start    End  Width  t~exp~   \w     \q     \k     \f   Frames
#--------------------------------------------------------------------------
  1  \w    -14.00  75.00   0.50    0.50    --   45.70 -19.00 120.00  178
  2  \w    100.00 129.00   0.50    0.50    --   45.70 -19.00 120.00   58
  3  \w    113.00 139.00   0.50    1.50    --  100.10 -79.00 159.00   52
  4  \w     21.00  81.00   0.50    1.50    --  100.10 -79.00 159.00  120
  5  \w     94.00 181.00   0.50    1.50    --  100.10  82.00 -60.00  174
  6  \w     88.00 179.00   0.50    1.50    --  100.10  82.00 -90.00  182
  7  \w     86.00 188.00   0.50    1.50    --  100.10  77.00   0.00  204
;
_diffrn_measurement_device 'four-circle diffractometer'
_diffrn_measurement_device_type 'XtaLAB Pro: Kappa single'
_diffrn_measurement_method '\w scans'
_diffrn_orient_matrix_type 'CrysAlisPro convention (1999,Acta A55,543-557)'
_diffrn_orient_matrix_UB_11 -0.1183085000
_diffrn_orient_matrix_UB_12 -0.0785838000
_diffrn_orient_matrix_UB_13 -0.0258168000
_diffrn_orient_matrix_UB_21 0.0350603000
_diffrn_orient_matrix_UB_22 -0.0699560000
_diffrn_orient_matrix_UB_23 -0.0544425000
_diffrn_orient_matrix_UB_31 -0.0128652000
_diffrn_orient_matrix_UB_32 -0.0656950000
_diffrn_orient_matrix_UB_33 0.0887657000
_diffrn_radiation_monochromator graphite
_diffrn_radiation_probe x-ray
_diffrn_radiation_type CuK\a
_diffrn_radiation_wavelength 1.54184
_diffrn_reflns_av_R_equivalents 0.0407
_diffrn_reflns_av_unetI/netI 0.0383
_diffrn_reflns_Laue_measured_fraction_full 0.998
_diffrn_reflns_Laue_measured_fraction_max 0.990
_diffrn_reflns_limit_h_max 17
_diffrn_reflns_limit_h_min -10
_diffrn_reflns_limit_k_max 13
_diffrn_reflns_limit_k_min -14
_diffrn_reflns_limit_l_max 17
_diffrn_reflns_limit_l_min -15
_diffrn_reflns_number 8196
_diffrn_reflns_point_group_measured_fraction_full 0.953
_diffrn_reflns_point_group_measured_fraction_max 0.934
_diffrn_reflns_theta_full 67.684
_diffrn_reflns_theta_max 72.395
_diffrn_reflns_theta_min 3.559
_diffrn_source 'fine-focus sealed X-ray tube'
_diffrn_source_type 'Enhance (Cu) X-ray Source'
_exptl_absorpt_coefficient_mu 8.085
_exptl_absorpt_correction_T_max 1.00000
_exptl_absorpt_correction_T_min 0.88620
_exptl_absorpt_correction_type multi-scan
_exptl_absorpt_process_details
;
CrysAlisPro 1.171.39.7e (Rigaku Oxford Diffraction, 2015)
Empirical absorption correction using spherical harmonics,
 implemented in SCALE3 ABSPACK scaling algorithm.
;
_exptl_crystal_colour red
_exptl_crystal_density_diffrn 1.389
_exptl_crystal_description block
_exptl_crystal_F_000 1082
_refine_diff_density_max 0.608
_refine_diff_density_min -0.629
_refine_diff_density_rms 0.117
_refine_ls_abs_structure_details
;
 Flack x determined using 555 quotients [(I+)-(I-)]/[(I+)+(I-)]
 (Parsons and Flack (2004), Acta Cryst. A60, s61).
;
_refine_ls_abs_structure_Flack -0.013(5)
_refine_ls_extinction_method none
_refine_ls_goodness_of_fit_ref 1.114
_refine_ls_hydrogen_treatment constr
_refine_ls_matrix_type full
_refine_ls_number_parameters 128
_refine_ls_number_reflns 1654
_refine_ls_number_restraints 6
_refine_ls_restrained_S_all 1.121
_refine_ls_R_factor_all 0.0695
_refine_ls_R_factor_gt 0.0646
_refine_ls_shift/su_max 0.001
_refine_ls_shift/su_mean 0.000
_refine_ls_structure_factor_coef Fsqd
_refine_ls_weighting_details
;
 w=1/[\s^2^(Fo^2^)+(0.1370P)^2^+2.2804P]
 where P=(Fo^2^+2Fc^2^)/3
;
_refine_ls_weighting_scheme calc
_refine_ls_wR_factor_gt 0.1835
_refine_ls_wR_factor_ref 0.1914
_reflns_Friedel_coverage 0.677
_reflns_Friedel_fraction_full 0.895
_reflns_Friedel_fraction_max 0.863
_reflns_number_gt 1510
_reflns_number_total 1654
_reflns_threshold_expression 'I > 2\s(I)'
_cod_data_source_file c8cc06593d2.cif
_cod_data_source_block Co-pydc-TPB
_cod_depositor_comments 'Adding full bibliography for 7122380--7122382.cif.'
_cod_original_cell_volume 2556.78(11)
_cod_database_code 7122382
_shelxl_version_number 2013-2
_chemical_oxdiff_formula 'C H O N Co'
_chemical_oxdiff_usercomment st
_shelx_space_group_comment
;
The symmetry employed for this shelxl refinement is uniquely defined
by the following loop, which should always be used as a source of
symmetry information in preference to the above space-group names.
They are only intended as comments.
;
_reflns_odcompleteness_completeness 99.69
_reflns_odcompleteness_iscentric 1
_reflns_odcompleteness_theta 66.97
_olex2_refinement_description
;
1. Fixed Uiso
 At 1.2 times of:
  All C(H) groups, All O(H) groups
2. Shared sites
{C14, N2}
3. Uiso/Uaniso restraints and constraints
Uanis(C4) \\sim Ueq: with sigma of 0.01 and sigma for terminal atoms of 0.02
Uanis(C14) = Uanis(N2)
4. Others
 Fixed Sof: H1(0.16667) C14(0.335) C3(0.5) H3(0.5) N1(0.5) C2(0.5) H2(0.5)
 C5(0.5) C6(0.5) H6(0.5) C4(0.5) H4(0.5) N2(0.16667)
5.a Ternary CH refined with riding coordinates:
 O1(H1)
5.b Aromatic/amide H refined with riding coordinates:
 C8(H8), C14(H14), C11(H11), C10(H10), C3(H3), C2(H2), C6(H6), C4(H4)
5.c Fitted hexagon refined as free rotating group:
 C3(N1,C2,C5,C6,C4)
;
_olex2_submission_special_instructions 'No special instructions were received'
_oxdiff_exptl_absorpt_empirical_details
;
Empirical correction (ABSPACK) includes:
- Absorption correction using spherical harmonics
- Frame scaling
- Detector area scaling
;
_oxdiff_exptl_absorpt_empirical_full_max 1.177
_oxdiff_exptl_absorpt_empirical_full_min 0.857

loop_
_space_group_symop_operation_xyz
'x, y, z'
'-x+y, -x, -z+1/2'
'-y, x-y, z'
'x, y, -z+1/2'
'-x+y, -x, z'
'-y, x-y, -z+1/2'
'x-y, -y, -z'
'-x, -x+y, -z'
'y, x, -z'
'y, x, z+1/2'
'x-y, -y, z+1/2'
'-x, -x+y, z+1/2'

loop_
_atom_site_label
_atom_site_type_symbol
_atom_site_fract_x
_atom_site_fract_y
_atom_site_fract_z
_atom_site_U_iso_or_equiv
_atom_site_adp_type
_atom_site_occupancy
_atom_site_site_symmetry_order
_atom_site_calc_flag
_atom_site_refinement_flags_posn
_atom_site_refinement_flags_adp
_atom_site_refinement_flags_occupancy
_atom_site_disorder_assembly
_atom_site_disorder_group
Co1 Co 0.34398(11) 0.53012(11) 0.7500 0.0183(4) Uani 1 2 d S T P . .
O1 O 0.3333 0.6667 0.7500 0.0083(18) Uani 1 6 d S T P B .
H1 H 0.3333 0.6667 0.6818 0.010 Uiso 0.5 3 calc RS T P . .
O2 O 0.4620(4) 0.5829(4) 0.6469(4) 0.0383(14) Uani 1 1 d . . . . .
O3 O 0.5365(4) 0.7636(5) 0.6482(4) 0.0396(14) Uani 1 1 d . . . . .
C7 C 0.1061(8) 0.0892(8) 0.7500 0.033(2) Uani 1 2 d S T P . .
C1 C 0.5295(6) 0.6764(6) 0.6230(5) 0.0306(17) Uani 1 1 d . . . . .
C8 C 0.0878(8) -0.0154(8) 0.7500 0.028(2) Uani 1 2 d S T P B .
H8 H 0.1466 -0.0261 0.7500 0.034 Uiso 1 2 calc RS T P . .
C14 C 0.9029(6) 1.0000 0.5000 0.0249(19) Uani 0.67 2 d S T P A 3
H14 H 0.8381 1.0000 0.5000 0.030 Uiso 1 2 calc RS T P . .
C11 C 0.7127(6) 0.7862(7) 0.5529(5) 0.0334(17) Uani 1 1 d . . . . .
H11 H 0.7191 0.8443 0.5869 0.040 Uiso 1 1 calc R . . . .
C9 C 0.6175(6) 0.6893(6) 0.5561(5) 0.0327(17) Uani 1 1 d . . . . .
C12 C 0.7990(7) 0.7990(7) 0.5000 0.027(2) Uani 1 2 d S T P A .
C13 C 0.9051(6) 0.9051(6) 0.5000 0.0207(19) Uani 1 2 d S T P . .
C10 C 0.6045(8) 0.6045(8) 0.5000 0.048(3) Uani 1 2 d S T P . .
H10 H 0.5396 0.5396 0.5000 0.057 Uiso 1 2 calc RS T P . .
C3 C 0.4186(7) 0.3649(7) 0.7012(15) 0.058(6) Uani 0.5 1 d . . . B -2
H3 H 0.4855 0.4254 0.6903 0.069 Uiso 0.5 1 calc R . . B -2
N1 N 0.3360(7) 0.3761(5) 0.7401(18) 0.040(4) Uani 0.5 1 d G . . B -2
C2 C 0.2361(6) 0.2856(7) 0.756(2) 0.026(3) Uani 0.5 1 d G . . B -2
H2 H 0.1808 0.2931 0.7825 0.031 Uiso 0.5 1 calc R . . B -2
C5 C 0.2189(7) 0.1839(5) 0.7340(18) 0.058(9) Uani 0.5 1 d G . . B -2
C6 C 0.3015(10) 0.1727(7) 0.6951(14) 0.067(7) Uani 0.5 1 d G . . B -2
H6 H 0.2899 0.1046 0.6801 0.080 Uiso 0.5 1 calc R . . B -2
C4 C 0.4014(10) 0.2632(9) 0.6787(12) 0.071(6) Uani 0.5 1 d G U . B -2
H4 H 0.4567 0.2556 0.6527 0.086 Uiso 0.5 1 calc R . . B -2
N2 N 0.9029(6) 1.0000 0.5000 0.0249(19) Uani 0.3333 2 d S T P A 4

loop_
_atom_site_aniso_label
_atom_site_aniso_U_11
_atom_site_aniso_U_22
_atom_site_aniso_U_33
_atom_site_aniso_U_23
_atom_site_aniso_U_13
_atom_site_aniso_U_12
Co1 0.0150(8) 0.0131(7) 0.0266(7) 0.000 0.000 0.0069(6)
O1 0.005(3) 0.005(3) 0.014(4) 0.000 0.000 0.0026(13)
O2 0.031(3) 0.029(3) 0.048(3) 0.003(2) 0.025(2) 0.009(3)
O3 0.030(3) 0.025(3) 0.059(3) -0.004(3) 0.025(3) 0.011(2)
C7 0.016(5) 0.022(5) 0.059(7) 0.000 0.000 0.009(4)
C1 0.022(4) 0.036(4) 0.028(3) -0.008(3) -0.001(3) 0.010(3)
C8 0.027(5) 0.021(5) 0.040(5) 0.000 0.000 0.014(4)
C14 0.020(3) 0.014(4) 0.039(5) -0.009(3) -0.0047(17) 0.007(2)
C11 0.033(4) 0.035(4) 0.031(3) -0.012(3) -0.006(3) 0.016(3)
C9 0.028(4) 0.031(4) 0.038(4) -0.007(3) 0.010(3) 0.014(3)
C12 0.022(3) 0.022(3) 0.034(5) -0.004(2) 0.004(2) 0.007(4)
C13 0.020(4) 0.020(4) 0.025(4) -0.0012(16) 0.0012(16) 0.012(4)
C10 0.028(4) 0.028(4) 0.075(9) -0.006(3) 0.006(3) 0.004(5)
C3 0.018(7) 0.017(7) 0.136(19) -0.010(8) 0.014(9) 0.007(6)
N1 0.026(5) 0.023(5) 0.079(13) -0.015(11) -0.003(11) 0.019(4)
C2 0.021(5) 0.020(5) 0.033(8) 0.001(11) -0.002(11) 0.007(4)
C5 0.014(5) 0.031(8) 0.12(3) -0.018(12) -0.005(11) 0.006(5)
C6 0.033(9) 0.029(9) 0.14(2) -0.008(10) 0.043(11) 0.013(8)
C4 0.056(10) 0.065(11) 0.114(13) -0.015(9) 0.009(9) 0.046(9)
N2 0.020(3) 0.014(4) 0.039(5) -0.009(3) -0.0047(17) 0.007(2)

loop_
_atom_type_symbol
_atom_type_description
_atom_type_scat_dispersion_real
_atom_type_scat_dispersion_imag
_atom_type_scat_source
C C 0.0181 0.0091 'International Tables Vol C Tables 4.2.6.8 and 6.1.1.4'
H H 0.0000 0.0000 'International Tables Vol C Tables 4.2.6.8 and 6.1.1.4'
Co Co -2.3653 3.6143 'International Tables Vol C Tables 4.2.6.8 and 6.1.1.4'
N N 0.0311 0.0180 'International Tables Vol C Tables 4.2.6.8 and 6.1.1.4'
O O 0.0492 0.0322 'International Tables Vol C Tables 4.2.6.8 and 6.1.1.4'

loop_
_geom_angle_atom_site_label_1
_geom_angle_atom_site_label_2
_geom_angle_atom_site_label_3
_geom_angle
_geom_angle_site_symmetry_1
_geom_angle_site_symmetry_3
O1 Co1 O2 95.06(18) . .
O1 Co1 O2 95.06(18) . 4_556
O1 Co1 O3 90.63(16) . 5_565
O1 Co1 O3 90.63(16) . 2_566
O1 Co1 N1 172.6(5) . .
O2 Co1 O2 90.5(4) . 4_556
O2 Co1 N1 86.7(5) . .
O2 Co1 N1 92.1(6) 4_556 .
O3 Co1 O2 174.3(2) 2_566 .
O3 Co1 O2 89.4(3) 5_565 .
O3 Co1 O2 174.3(2) 5_565 4_556
O3 Co1 O2 89.4(3) 2_566 4_556
O3 Co1 O3 90.2(4) 5_565 2_566
O3 Co1 N1 87.6(5) 2_566 .
O3 Co1 N1 82.2(6) 5_565 .
Co1 O1 Co1 120.0 2_566 3_665
Co1 O1 Co1 120.000(1) 3_665 .
Co1 O1 Co1 120.000(1) 2_566 .
Co1 O1 H1 90.0 2_566 .
Co1 O1 H1 90.0 . .
Co1 O1 H1 90.0 3_665 .
C1 O2 Co1 129.7(5) . .
C1 O3 Co1 137.0(5) . 3_665
C8 C7 C8 117.6(10) . 3
C8 C7 C5 120.5(9) . .
C8 C7 C5 121.1(9) 3 .
O2 C1 O3 128.5(7) . .
O2 C1 C9 117.2(7) . .
O3 C1 C9 114.3(7) . .
C7 C8 C7 122.4(10) . 2_556
C7 C8 H8 118.8 . .
C7 C8 H8 118.8 2_556 .
C13 C14 H14 121.1 5_675 .
C13 C14 H14 121.1 . .
C13 C14 C13 117.7(9) 5_675 .
C9 C11 H11 119.3 . .
C9 C11 C12 121.4(7) . .
C12 C11 H11 119.3 . .
C11 C9 C1 119.2(6) . .
C11 C9 C10 119.6(7) . .
C10 C9 C1 121.2(8) . .
C11 C12 C11 118.3(10) 9_556 .
C11 C12 C13 120.9(5) 9_556 .
C11 C12 C13 120.9(5) . .
C14 C13 C14 122.3(9) . 3_765
C14 C13 C12 118.9(4) 3_765 .
C14 C13 C12 118.9(4) . .
N2 C13 C12 118.9(4) 3_765 .
C9 C10 C9 119.4(11) 9_556 .
C9 C10 H10 120.3 . .
C9 C10 H10 120.3 9_556 .
N1 C3 H3 120.0 . .
N1 C3 C4 120.0 . .
C4 C3 H3 120.0 . .
C3 N1 Co1 122.2(6) . .
C2 N1 Co1 116.5(5) . .
C2 N1 C3 120.0 . .
N1 C2 H2 120.0 . .
C5 C2 N1 120.0 . .
C5 C2 H2 120.0 . .
C2 C5 C7 117.0(7) . .
C2 C5 C6 120.0 . .
C6 C5 C7 123.0(8) . .
C5 C6 H6 120.0 . .
C5 C6 C4 120.0 . .
C4 C6 H6 120.0 . .
C3 C4 H4 120.0 . .
C6 C4 C3 120.0 . .
C6 C4 H4 120.0 . .

loop_
_geom_bond_atom_site_label_1
_geom_bond_atom_site_label_2
_geom_bond_distance
_geom_bond_site_symmetry_2
Co1 O1 2.0385(13) .
Co1 O2 2.085(5) 4_556
Co1 O2 2.085(5) .
Co1 O3 2.063(5) 5_565
Co1 O3 2.063(5) 2_566
Co1 N1 2.158(6) .
O1 Co1 2.0385(13) 2_566
O1 Co1 2.0385(14) 3_665
O1 H1 0.9800 .
O2 C1 1.246(9) .
O3 Co1 2.063(5) 3_665
O3 C1 1.257(10) .
C7 C8 1.387(14) .
C7 C8 1.412(14) 3
C7 C5 1.521(12) .
C1 C9 1.522(10) .
C8 C7 1.412(14) 2_556
C8 H8 0.9300 .
C14 H14 0.9300 .
C14 C13 1.376(6) .
C14 C13 1.376(6) 5_675
C11 H11 0.9300 .
C11 C9 1.378(12) .
C11 C12 1.383(9) .
C9 C10 1.392(9) .
C12 C11 1.383(9) 9_556
C12 C13 1.522(13) .
C13 C14 1.376(6) 3_765
C13 N2 1.376(6) 3_765
C10 C9 1.392(9) 9_556
C10 H10 0.9300 .
C3 H3 0.9300 .
C3 N1 1.3900 .
C3 C4 1.3900 .
N1 C2 1.3900 .
C2 H2 0.9300 .
C2 C5 1.3900 .
C5 C6 1.3900 .
C6 H6 0.9300 .
C6 C4 1.3900 .
C4 H4 0.9300 .

loop_
_geom_torsion_atom_site_label_1
_geom_torsion_atom_site_label_2
_geom_torsion_atom_site_label_3
_geom_torsion_atom_site_label_4
_geom_torsion
_geom_torsion_site_symmetry_1
_geom_torsion_site_symmetry_4
Co1 O2 C1 O3 -8.6(14) . .
Co1 O2 C1 C9 170.0(5) . .
Co1 O3 C1 O2 12.2(15) 3_665 .
Co1 O3 C1 C9 -166.4(6) 3_665 .
Co1 N1 C2 C5 167.4(15) . .
O2 C1 C9 C11 -157.2(8) . .
O2 C1 C9 C10 21.2(11) . .
O3 C1 C9 C11 21.6(11) . .
O3 C1 C9 C10 -160.0(7) . .
C7 C5 C6 C4 177(2) . .
C1 C9 C10 C9 -176.1(9) . 9_556
C8 C7 C8 C7 0.000(0) 3 2_556
C8 C7 C5 C2 25.2(15) 3 .
C8 C7 C5 C2 -165.2(8) . .
C8 C7 C5 C6 17(2) . .
C8 C7 C5 C6 -152.1(10) 3 .
C11 C9 C10 C9 2.3(6) . 9_556
C11 C12 C13 C14 -39.7(4) . .
C11 C12 C13 C14 140.3(4) 9_556 .
C11 C12 C13 C14 140.3(4) . 3_765
C11 C12 C13 C14 -39.7(4) 9_556 3_765
C11 C12 C13 N2 140.3(4) . 3_765
C11 C12 C13 N2 -39.7(4) 9_556 3_765
C9 C11 C12 C11 2.4(6) . 9_556
C9 C11 C12 C13 -177.6(6) . .
C12 C11 C9 C1 173.7(6) . .
C12 C11 C9 C10 -4.7(11) . .
C13 C14 C13 C14 0.0 5_675 3_765
C13 C14 C13 C12 180.0 5_675 .
C13 C14 C13 N2 0.0 5_675 3_765
C3 N1 C2 C5 0.0 . .
N1 C3 C4 C6 0.0 . .
N1 C2 C5 C7 -177.4(19) . .
N1 C2 C5 C6 0.0 . .
C2 C5 C6 C4 0.0 . .
C5 C7 C8 C7 -169.9(12) . 2_556
C5 C6 C4 C3 0.0 . .
C4 C3 N1 Co1 -166.7(16) . .
C4 C3 N1 C2 0.0 . .

loop_
_smtbx_masks_void_nr
_smtbx_masks_void_average_x
_smtbx_masks_void_average_y
_smtbx_masks_void_average_z
_smtbx_masks_void_volume
_smtbx_masks_void_count_electrons
1 -0.816 -0.684 0.279 522.5 145.4
